data_7245050
loop_
_publ_author_name
'Nicholas, Aaron D.'
'Garman, Leah C.'
'Albano, Nicolina'
'Cahill, Chris'

_publ_section_title
;
 Insight on noncovalent interactions and orbital constructs in
 low-dimensional antimony halide perovskites
;
_journal_name_full 'Physical Chemistry Chemical Physics'
_journal_paper_doi 10.1039/D2CP01996E
_journal_year 2022
_chemical_formula_moiety 'I8 Sb2, 2(C5 H5 Br N)'
_chemical_formula_sum 'C10 H10 Br2 I8 N2 Sb2'
_chemical_formula_weight 1576.72
_chemical_name_common (C5H5NBr)SbI4
_space_group_crystal_system monoclinic
_space_group_IT_number 14
_space_group_name_Hall '-P 2ybc'
_space_group_name_H-M_alt 'P 1 21/c 1'
_atom_sites_solution_hydrogens geom
_audit_update_record
;
2021-03-05 deposited with the CCDC.	2022-06-06 downloaded from the CCDC.
;
_cell_angle_alpha 90
_cell_angle_beta 94.723(4)
_cell_angle_gamma 90
_cell_formula_units_Z 2
_cell_length_a 9.4289(11)
_cell_length_b 20.043(2)
_cell_length_c 7.5474(6)
_cell_measurement_reflns_used 1964
_cell_measurement_temperature 100.(2)
_cell_measurement_theta_max 28.0727
_cell_measurement_theta_min 2.0318
_cell_volume 1421.5(2)
_computing_cell_refinement 'APEX3 v2019.1-0 (Bruker AXS)'
_computing_data_collection 'Bruker Instrument Service vV6.2.12'
_computing_data_reduction 'SAINT V8.40A (Bruker Nano, Inc., 2019)'
_computing_molecular_graphics 'shelXle (C.B. Huebschle, rev 958)'
_computing_structure_refinement 'SHELXL-2018/3 (Sheldrick, 2018)'
_computing_structure_solution 'SHELXT 2014/5 (Sheldrick, 2014)'
_diffrn_ambient_temperature 100.(2)
_diffrn_detector_area_resol_mean 7.3910
_diffrn_measured_fraction_theta_full 0.998
_diffrn_measured_fraction_theta_max 0.998
_diffrn_measurement_device_type 'Bruker D8 QUEST'
_diffrn_measurement_method '\f and \w scans'
_diffrn_radiation_monochromator 'multilayer mirror'
_diffrn_radiation_type 'Mo K\a'
_diffrn_radiation_wavelength 0.71073
_diffrn_reflns_av_R_equivalents 0.0465
_diffrn_reflns_av_unetI/netI 0.0244
_diffrn_reflns_limit_h_max 15
_diffrn_reflns_limit_h_min -15
_diffrn_reflns_limit_k_max 33
_diffrn_reflns_limit_k_min -33
_diffrn_reflns_limit_l_max 12
_diffrn_reflns_limit_l_min -12
_diffrn_reflns_number 57842
_diffrn_reflns_theta_full 36.35
_diffrn_reflns_theta_max 36.35
_diffrn_reflns_theta_min 2.17
_diffrn_source 'microfocus sealed tube'
_diffrn_source_type 'Incoatec I\mS 3.0'
_exptl_absorpt_coefficient_mu 13.400
_exptl_absorpt_correction_T_max 0.75
_exptl_absorpt_correction_T_min 0.39
_exptl_absorpt_correction_type multi-scan
_exptl_absorpt_process_details
;
Krause, L., Herbst-Irmer, R., Sheldrick, G. M., Stalke, D. (2015).
"Comparison of silver and molybdenum microfocus X-ray sources for
single-crystal structure determination"
J. Appl. Cryst. 48, 3-10.
doi:10.1107/S1600576714022985
;
_exptl_crystal_colour 'clear intense red'
_exptl_crystal_density_diffrn 3.684
_exptl_crystal_density_method 'not measured'
_exptl_crystal_description Plate
_exptl_crystal_F_000 1360
_exptl_crystal_size_max 0.338
_exptl_crystal_size_mid 0.191
_exptl_crystal_size_min 0.140
_refine_diff_density_max 1.031
_refine_diff_density_min -1.232
_refine_ls_extinction_method none
_refine_ls_goodness_of_fit_ref 1.260
_refine_ls_hydrogen_treatment constr
_refine_ls_matrix_type full
_refine_ls_number_parameters 109
_refine_ls_number_reflns 6899
_refine_ls_number_restraints 0
_refine_ls_restrained_S_all 1.260
_refine_ls_R_factor_all 0.0295
_refine_ls_R_factor_gt 0.0253
_refine_ls_shift/su_max 0.003
_refine_ls_shift/su_mean 0.000
_refine_ls_structure_factor_coef Fsqd
_refine_ls_weighting_details 'w=1/[\s^2^(Fo^2^)+4.1465P] where P=(Fo^2^+2Fc^2^)/3'
_refine_ls_weighting_scheme calc
_refine_ls_wR_factor_gt 0.0485
_refine_ls_wR_factor_ref 0.0494
_reflns_number_gt 6353
_reflns_number_total 6899
_reflns_threshold_expression 'I > 2\s(I)'
_cod_data_source_file d2cp01996e2.cif
_cod_data_source_block Cmpd8_LCG1_44_C
_cod_depositor_comments
;
The following automatic conversions were performed:

data item '_exptl_absorpt_correction_type' value 'Multi-Scan' was
changed to 'multi-scan' in accordance with the
/home/data/users/saulius/crontab/automatic-downloads/rss-feeds/RSC/lib/dictionaries/cif_core.dic
dictionary named 'cif_core.dic' version 2.4.2 last updated on
2011-04-26.

Automatic conversion script
Id: cif_fix_values 7556 2019-12-06 15:28:31Z antanas 
;
_cod_original_cell_volume 1421.5(3)
_cod_database_code 7245050

loop_
_space_group_symop_operation_xyz
'x, y, z'
'-x, y+1/2, -z+1/2'
'-x, -y, -z'
'x, -y-1/2, z-1/2'

loop_
_atom_site_type_symbol
_atom_site_label
_atom_site_fract_x
_atom_site_fract_y
_atom_site_fract_z
_atom_site_U_iso_or_equiv
_atom_site_adp_type
_atom_site_calc_flag
_atom_site_refinement_flags_adp
_atom_site_refinement_flags_occupancy
_atom_site_refinement_flags_posn
_atom_site_occupancy
_atom_site_disorder_assembly
_atom_site_disorder_group
Sb Sb1_1 0.08807(2) 0.55117(2) 0.25663(2) 0.00959(3) Uani d . . . 1 . .
I I1_1 0.21881(2) 0.47877(2) 0.60549(2) 0.01045(3) Uani d . . . 1 . .
I I2_1 0.37374(2) 0.56166(2) 0.16279(3) 0.01419(4) Uani d . . . 1 . .
I I3_1 0.07741(2) 0.67868(2) 0.41239(3) 0.01415(4) Uani d . . . 1 . .
I I4_1 -0.03372(2) 0.60315(2) -0.08447(2) 0.01400(4) Uani d . . . 1 . .
N N1_2 0.3900(3) 0.62853(13) 0.7262(4) 0.0168(5) Uani d . . . 1 . .
H H1_2 0.33187 0.59519 0.743105 0.02 Uiso calc U . R 1 . .
Br Br1_2 0.69593(4) 0.80057(2) 0.64267(5) 0.02164(6) Uani d . . . 1 . .
C C2_2 0.5128(4) 0.61520(15) 0.6559(4) 0.0180(5) Uani d . . . 1 . .
H H2_2 0.534784 0.570815 0.623474 0.022 Uiso calc U . R 1 . .
C C3_2 0.6075(3) 0.66638(15) 0.6309(4) 0.0164(5) Uani d . . . 1 . .
H H3_2 0.695796 0.657867 0.583032 0.02 Uiso calc U . R 1 . .
C C4_2 0.5697(3) 0.73051(14) 0.6776(4) 0.0131(4) Uani d . . . 1 . .
C C5_2 0.4407(3) 0.74343(14) 0.7486(4) 0.0143(5) Uani d . . . 1 . .
H H5_2 0.415285 0.787499 0.779874 0.017 Uiso calc U . R 1 . .
C C6_2 0.3509(3) 0.69031(15) 0.7723(4) 0.0157(5) Uani d . . . 1 . .
H H6_2 0.262267 0.697332 0.820823 0.019 Uiso calc U . R 1 . .

loop_
_atom_site_aniso_label
_atom_site_aniso_U_11
_atom_site_aniso_U_22
_atom_site_aniso_U_33
_atom_site_aniso_U_12
_atom_site_aniso_U_13
_atom_site_aniso_U_23
Sb1_1 0.00840(7) 0.00941(7) 0.01099(7) 0.00008(5) 0.00103(5) 0.00030(5)
I1_1 0.00803(6) 0.00937(6) 0.01404(7) 0.00029(5) 0.00155(5) 0.00107(5)
I2_1 0.00935(7) 0.01606(8) 0.01763(8) 0.00085(5) 0.00405(6) 0.00413(6)
I3_1 0.01431(7) 0.01049(7) 0.01742(8) -0.00024(6) -0.00013(6) -0.00226(6)
I4_1 0.01772(8) 0.01188(7) 0.01207(7) 0.00420(6) -0.00075(6) 0.00038(6)
N1_2 0.0215(12) 0.0106(10) 0.0185(11) -0.0040(8) 0.0015(9) 0.0000(8)
Br1_2 0.01698(13) 0.01866(14) 0.02920(16) -0.00859(11) 0.00141(12) -0.00275(12)
C2_2 0.0233(14) 0.0099(11) 0.0209(13) 0.0026(10) 0.0016(11) -0.0004(10)
C3_2 0.0176(12) 0.0153(12) 0.0163(12) 0.0035(10) 0.0017(10) -0.0013(10)
C4_2 0.0134(11) 0.0114(10) 0.0139(11) -0.0022(8) -0.0021(9) -0.0003(9)
C5_2 0.0146(11) 0.0098(10) 0.0180(12) -0.0002(9) -0.0010(9) -0.0019(9)
C6_2 0.0157(12) 0.0144(12) 0.0168(12) -0.0006(9) -0.0009(10) -0.0001(9)

loop_
_atom_type_symbol
_atom_type_description
_atom_type_scat_dispersion_real
_atom_type_scat_dispersion_imag
_atom_type_scat_source
C C 0.0033 0.0016 'International Tables Vol C Tables 4.2.6.8 and 6.1.1.4'
Br Br -0.2901 2.4595 'International Tables Vol C Tables 4.2.6.8 and 6.1.1.4'
I I -0.4742 1.8119 'International Tables Vol C Tables 4.2.6.8 and 6.1.1.4'
N N 0.0061 0.0033 'International Tables Vol C Tables 4.2.6.8 and 6.1.1.4'
Sb Sb -0.5866 1.5461 'International Tables Vol C Tables 4.2.6.8 and 6.1.1.4'
H H 0.0000 0.0000 'International Tables Vol C Tables 4.2.6.8 and 6.1.1.4'

loop_
_geom_angle_atom_site_label_1
_geom_angle_atom_site_label_2
_geom_angle_atom_site_label_3
_geom_angle_site_symmetry_1
_geom_angle_site_symmetry_3
_geom_angle
_geom_angle_publ_flag
I3_1 Sb1_1 I2_1 . . 95.954(8) ?
I3_1 Sb1_1 I4_1 . . 91.106(9) ?
I2_1 Sb1_1 I4_1 . . 93.765(9) ?
I3_1 Sb1_1 I1_1 . . 95.369(9) ?
I2_1 Sb1_1 I1_1 . . 85.942(8) ?
I4_1 Sb1_1 I1_1 . . 173.515(8) ?
I3_1 Sb1_1 I1_1 . 3_566 88.297(8) ?
I2_1 Sb1_1 I1_1 . 3_566 171.908(8) ?
I4_1 Sb1_1 I1_1 . 3_566 93.032(9) ?
I1_1 Sb1_1 I1_1 . 3_566 86.808(8) ?
Sb1_1 I1_1 Sb1_1 . 3_566 93.191(8) ?
C2_2 N1_2 C6_2 . . 123.3(3) ?
C2_2 N1_2 H1_2 . . 118.3 ?
C6_2 N1_2 H1_2 . . 118.3 ?
N1_2 C2_2 C3_2 . . 119.7(3) ?
N1_2 C2_2 H2_2 . . 120.2 ?
C3_2 C2_2 H2_2 . . 120.2 ?
C2_2 C3_2 C4_2 . . 118.1(3) ?
C2_2 C3_2 H3_2 . . 121.0 ?
C4_2 C3_2 H3_2 . . 121.0 ?
C3_2 C4_2 C5_2 . . 121.4(3) ?
C3_2 C4_2 Br1_2 . . 118.6(2) ?
C5_2 C4_2 Br1_2 . . 120.0(2) ?
C6_2 C5_2 C4_2 . . 118.1(3) ?
C6_2 C5_2 H5_2 . . 121.0 ?
C4_2 C5_2 H5_2 . . 121.0 ?
N1_2 C6_2 C5_2 . . 119.5(3) ?
N1_2 C6_2 H6_2 . . 120.3 ?
C5_2 C6_2 H6_2 . . 120.3 ?

loop_
_geom_bond_atom_site_label_1
_geom_bond_atom_site_label_2
_geom_bond_site_symmetry_2
_geom_bond_distance
_geom_bond_publ_flag
Sb1_1 I3_1 . 2.8183(4) ?
Sb1_1 I2_1 . 2.8487(4) ?
Sb1_1 I4_1 . 2.9232(3) ?
Sb1_1 I1_1 . 3.1660(3) ?
Sb1_1 I1_1 3_566 3.2111(4) ?
N1_2 C2_2 . 1.340(4) ?
N1_2 C6_2 . 1.346(4) ?
N1_2 H1_2 . 0.88 ?
Br1_2 C4_2 . 1.874(3) ?
C2_2 C3_2 . 1.383(4) ?
C2_2 H2_2 . 0.95 ?
C3_2 C4_2 . 1.387(4) ?
C3_2 H3_2 . 0.95 ?
C4_2 C5_2 . 1.393(4) ?
C5_2 C6_2 . 1.381(4) ?
C5_2 H5_2 . 0.95 ?
C6_2 H6_2 . 0.95 ?
